data_7042459
loop_
_publ_author_name
'Qiu, Chaoqun'
'He, Zhangzhen'
'Cui, Meiyan'
'Tang, Yingying'
'Chen, Sihuai'

_publ_section_title
;
 Synthesis, structure, and magnetic properties of new layered phosphate
 halides Sr2Cu5(PO4)4X2&#x00B7;8H2O (X = Cl, Br) with a crown-like
 building unit.
;
_journal_issue 13
_journal_name_full 'Dalton transactions (Cambridge, England : 2003)'
_journal_page_first 4461
_journal_page_last 4466
_journal_paper_doi 10.1039/c7dt00046d
_journal_volume 46
_journal_year 2017
_chemical_formula_moiety 'Br2 Cu5 O16 P4, 12(H O0.50), 2(Sr)'
_chemical_formula_sum 'Br2 Cu5 H16 O24 P4 Sr2'
_chemical_formula_weight 1176.80
_chemical_name_systematic
;
 ?
;
_space_group_crystal_system tetragonal
_space_group_IT_number 129
_space_group_name_Hall '-P 4a 2a'
_space_group_name_H-M_alt 'P 4/n m m'
_symmetry_space_group_name_Hall '-P 4a 2a'
_symmetry_space_group_name_H-M 'P 4/n m m :2'
_atom_sites_solution_hydrogens difmap
_audit_creation_method SHELXL-2014
_audit_update_record
;
2017-02-15 deposited with the CCDC.
2017-03-13 downloaded from the CCDC.
;
_cell_angle_alpha 90
_cell_angle_beta 90
_cell_angle_gamma 90
_cell_formula_units_Z 2
_cell_length_a 9.6799(6)
_cell_length_b 9.6799(6)
_cell_length_c 12.5073(9)
_cell_measurement_reflns_used 3423
_cell_measurement_temperature 293(2)
_cell_measurement_theta_max 27.4740
_cell_measurement_theta_min 2.6608
_cell_volume 1171.94(13)
_computing_structure_refinement 'SHELXL-2014 (Sheldrick, 2014)'
_diffrn_ambient_temperature 293(2)
_diffrn_measured_fraction_theta_full 0.994
_diffrn_measured_fraction_theta_max 0.995
_diffrn_measurement_device_type 'Bruker P4'
_diffrn_measurement_method '\w scans'
_diffrn_radiation_type MoK\a
_diffrn_radiation_wavelength 0.71073
_diffrn_reflns_av_R_equivalents 0.0565
_diffrn_reflns_av_unetI/netI 0.0292
_diffrn_reflns_Laue_measured_fraction_full 0.994
_diffrn_reflns_Laue_measured_fraction_max 0.995
_diffrn_reflns_limit_h_max 12
_diffrn_reflns_limit_h_min -12
_diffrn_reflns_limit_k_max 12
_diffrn_reflns_limit_k_min -12
_diffrn_reflns_limit_l_max 16
_diffrn_reflns_limit_l_min -16
_diffrn_reflns_number 8854
_diffrn_reflns_point_group_measured_fraction_full 0.994
_diffrn_reflns_point_group_measured_fraction_max 0.995
_diffrn_reflns_theta_full 25.242
_diffrn_reflns_theta_max 27.472
_diffrn_reflns_theta_min 2.661
_exptl_absorpt_coefficient_mu 12.753
_exptl_absorpt_correction_T_max 0.529
_exptl_absorpt_correction_T_min 0.031
_exptl_absorpt_correction_type multi-scan
_exptl_crystal_colour Blue
_exptl_crystal_density_diffrn 3.335
_exptl_crystal_description Prism
_exptl_crystal_F_000 1118
_exptl_crystal_size_max 0.3000
_exptl_crystal_size_mid 0.3000
_exptl_crystal_size_min 0.0500
_refine_diff_density_max 0.740
_refine_diff_density_min -0.761
_refine_diff_density_rms 0.135
_refine_ls_extinction_method none
_refine_ls_goodness_of_fit_ref 1.004
_refine_ls_hydrogen_treatment refxyz
_refine_ls_matrix_type full
_refine_ls_number_parameters 80
_refine_ls_number_reflns 811
_refine_ls_number_restraints 10
_refine_ls_restrained_S_all 1.007
_refine_ls_R_factor_all 0.0269
_refine_ls_R_factor_gt 0.0240
_refine_ls_shift/su_max 0.001
_refine_ls_shift/su_mean 0.000
_refine_ls_structure_factor_coef Fsqd
_refine_ls_weighting_details 'w=1/[\s^2^(Fo^2^)+(0.0320P)^2^] where P=(Fo^2^+2Fc^2^)/3'
_refine_ls_weighting_scheme calc
_refine_ls_wR_factor_gt 0.0517
_refine_ls_wR_factor_ref 0.0527
_reflns_Friedel_coverage 0.000
_reflns_number_gt 728
_reflns_number_total 815
_reflns_threshold_expression 'I > 2\s(I)'
_cod_data_source_file c7dt00046d2.cif
_cod_data_source_block x
_cod_depositor_comments
;
The following automatic conversions were performed:

'_exptl_absorpt_correction_type' value 'Multi-scan' changed to
'multi-scan' according to
/home/data/users/saulius/crontab/automatic-downloads/rss-feeds/RSC/lib/dictionaries/cif_core.dic
dictionary named 'cif_core.dic' version 2.4.2 from 2011-04-26.

Automatic conversion script
Id: cif_fix_values 4973 2017-02-22 13:04:09Z antanas 

 Adding full bibliography for 7042458--7042459.cif.
;
_cod_original_cell_volume 1171.94(17)
_cod_database_code 7042459
_shelx_space_group_comment
;
The symmetry employed for this shelxl refinement is uniquely defined
by the following loop, which should always be used as a source of
symmetry information in preference to the above space-group names.
They are only intended as comments.
;
_shelxl_version_number 2014-3

loop_
_space_group_symop_operation_xyz
'x, y, z'
'-y+1/2, x, z'
'-x+1/2, -y+1/2, z'
'y, -x+1/2, z'
'x+1/2, -y, -z'
'y+1/2, x+1/2, -z'
'-x, y+1/2, -z'
'-y, -x, -z'
'-x, -y, -z'
'y-1/2, -x, -z'
'x-1/2, y-1/2, -z'
'-y, x-1/2, -z'
'-x-1/2, y, z'
'-y-1/2, -x-1/2, z'
'x, -y-1/2, z'
'y, x, z'

loop_
_atom_site_label
_atom_site_type_symbol
_atom_site_fract_x
_atom_site_fract_y
_atom_site_fract_z
_atom_site_U_iso_or_equiv
_atom_site_adp_type
_atom_site_occupancy
_atom_site_site_symmetry_order
_atom_site_calc_flag
_atom_site_refinement_flags_posn
_atom_site_refinement_flags_adp
_atom_site_refinement_flags_occupancy
Cu1 Cu 0.51950(4) 0.7500 0.05522(4) 0.01523(14) Uani 1 2 d S T P
Cu2 Cu 0.2500 0.2500 0.23751(7) 0.0093(2) Uani 1 8 d S T P
Br1 Br 0.7500 0.7500 0.19468(6) 0.01468(18) Uani 1 8 d S T P
Br2 Br 0.2500 0.2500 0.47450(7) 0.0261(2) Uani 1 8 d S T P
P1 P 0.45520(7) 0.45520(7) 0.13723(8) 0.0231(3) Uani 1 2 d S T P
O1 O 0.39292(18) 0.39292(18) 0.0328(2) 0.0141(5) Uani 1 2 d S T P
O2 O 0.4231(2) 0.6105(2) 0.13754(17) 0.0259(5) Uani 1 1 d . . .
O3 O 0.4168(3) 0.3622(3) 0.2343(3) 0.0105(8) Uani 0.5 1 d . . P
Sr1 Sr 0.2500 0.7500 0.26116(4) 0.01612(14) Uani 1 4 d DS T P
O4A O 0.4604(5) 0.6474(5) 0.3786(4) 0.0326(10) Uani 0.5 1 d D . P
H4A H 0.480(4) 0.5654(16) 0.372(4) 0.049 Uiso 0.5 1 d D U P
H4B H 0.525(3) 0.699(2) 0.394(5) 0.049 Uiso 0.5 1 d D U P
O4B O 0.1463(5) 0.5723(4) 0.3932(4) 0.0368(11) Uani 0.5 1 d D . P
H4C H 0.145(7) 0.585(3) 0.4591(10) 0.055 Uiso 0.5 1 d D U P
H4D H 0.145(7) 0.4882(14) 0.379(3) 0.055 Uiso 0.5 1 d D U P

loop_
_atom_site_aniso_label
_atom_site_aniso_U_11
_atom_site_aniso_U_22
_atom_site_aniso_U_33
_atom_site_aniso_U_23
_atom_site_aniso_U_13
_atom_site_aniso_U_12
Cu1 0.0107(2) 0.0255(3) 0.0094(3) 0.000 0.00262(17) 0.000
Cu2 0.0076(3) 0.0076(3) 0.0125(5) 0.000 0.000 0.000
Br1 0.0154(2) 0.0154(2) 0.0133(4) 0.000 0.000 0.000
Br2 0.0293(3) 0.0293(3) 0.0195(5) 0.000 0.000 0.000
P1 0.0314(4) 0.0314(4) 0.0063(5) 0.0007(3) 0.0007(3) -0.0255(5)
O1 0.0165(8) 0.0165(8) 0.0091(14) 0.0003(7) 0.0003(7) -0.0067(10)
O2 0.0247(11) 0.0332(12) 0.0199(12) -0.0147(9) 0.0130(9) -0.0177(10)
O3 0.0095(17) 0.0154(18) 0.0066(17) 0.0027(12) -0.0012(12) -0.0027(15)
Sr1 0.0140(3) 0.0249(3) 0.0095(3) 0.000 0.000 0.000
O4A 0.040(3) 0.031(3) 0.027(3) -0.003(2) -0.008(2) 0.007(2)
O4B 0.062(3) 0.025(2) 0.023(3) -0.001(2) 0.011(2) 0.000(2)

loop_
_atom_type_symbol
_atom_type_description
_atom_type_scat_dispersion_real
_atom_type_scat_dispersion_imag
_atom_type_scat_source
Br Br -0.2901 2.4595 'International Tables Vol C Tables 4.2.6.8 and 6.1.1.4'
Cu Cu 0.3201 1.2651 'International Tables Vol C Tables 4.2.6.8 and 6.1.1.4'
H H 0.0000 0.0000 'International Tables Vol C Tables 4.2.6.8 and 6.1.1.4'
O O 0.0106 0.0060 'International Tables Vol C Tables 4.2.6.8 and 6.1.1.4'
P P 0.1023 0.0942 'International Tables Vol C Tables 4.2.6.8 and 6.1.1.4'
Sr Sr -1.5307 3.2498 'International Tables Vol C Tables 4.2.6.8 and 6.1.1.4'

loop_
_geom_angle_atom_site_label_1
_geom_angle_atom_site_label_2
_geom_angle_atom_site_label_3
_geom_angle
_geom_angle_site_symmetry_1
_geom_angle_site_symmetry_3
O2 Cu1 O2 88.34(13) . 15_575
O2 Cu1 O1 90.87(10) . 9_665
O2 Cu1 O1 176.64(10) 15_575 9_665
O2 Cu1 O1 176.64(10) . 12_665
O2 Cu1 O1 90.87(10) 15_575 12_665
O1 Cu1 O1 89.74(15) 9_665 12_665
O2 Cu1 Br1 93.00(7) . .
O2 Cu1 Br1 93.00(7) 15_575 .
O1 Cu1 Br1 90.30(7) 9_665 .
O1 Cu1 Br1 90.30(7) 12_665 .
O2 Cu1 Sr1 44.26(6) . .
O2 Cu1 Sr1 44.26(6) 15_575 .
O1 Cu1 Sr1 134.61(7) 9_665 .
O1 Cu1 Sr1 134.61(7) 12_665 .
Br1 Cu1 Sr1 97.349(19) . .
O3 Cu2 O3 22.17(17) 16 .
O3 Cu2 O3 89.975(5) 16 13_655
O3 Cu2 O3 112.13(17) . 13_655
O3 Cu2 O3 67.81(17) 16 2
O3 Cu2 O3 89.975(5) . 2
O3 Cu2 O3 22.17(17) 13_655 2
O3 Cu2 O3 177.6(2) 16 14_665
O3 Cu2 O3 157.71(17) . 14_665
O3 Cu2 O3 89.975(5) 13_655 14_665
O3 Cu2 O3 112.13(17) 2 14_665
O3 Cu2 O3 157.71(17) 16 3
O3 Cu2 O3 177.6(2) . 3
O3 Cu2 O3 67.81(17) 13_655 3
O3 Cu2 O3 89.976(5) 2 3
O3 Cu2 O3 22.16(17) 14_665 3
O3 Cu2 O3 89.976(5) 16 15_565
O3 Cu2 O3 67.81(17) . 15_565
O3 Cu2 O3 177.6(2) 13_655 15_565
O3 Cu2 O3 157.71(17) 2 15_565
O3 Cu2 O3 89.975(4) 14_665 15_565
O3 Cu2 O3 112.13(17) 3 15_565
O3 Cu2 O3 112.13(17) 16 4
O3 Cu2 O3 89.975(5) . 4
O3 Cu2 O3 157.71(17) 13_655 4
O3 Cu2 O3 177.6(2) 2 4
O3 Cu2 O3 67.81(17) 14_665 4
O3 Cu2 O3 89.975(5) 3 4
O3 Cu2 O3 22.16(17) 15_565 4
O3 Cu2 Br2 91.19(10) 16 .
O3 Cu2 Br2 91.19(10) . .
O3 Cu2 Br2 91.19(10) 13_655 .
O3 Cu2 Br2 91.19(10) 2 .
O3 Cu2 Br2 91.19(10) 14_665 .
O3 Cu2 Br2 91.19(10) 3 .
O3 Cu2 Br2 91.19(10) 15_565 .
O3 Cu2 Br2 91.19(10) 4 .
Cu1 Br1 Cu1 67.709(16) . 2_655
Cu1 Br1 Cu1 67.709(16) . 4_565
Cu1 Br1 Cu1 103.97(3) 2_655 4_565
Cu1 Br1 Cu1 103.97(3) . 3_665
Cu1 Br1 Cu1 67.708(16) 2_655 3_665
Cu1 Br1 Cu1 67.708(16) 4_565 3_665
O2 P1 O2 113.38(16) 16 .
O2 P1 O3 96.58(13) 16 .
O2 P1 O3 121.09(15) . .
O2 P1 O3 121.08(15) 16 16
O2 P1 O3 96.58(13) . 16
O3 P1 O3 27.8(2) . 16
O2 P1 O1 107.60(10) 16 .
O2 P1 O1 107.60(10) . .
O3 P1 O1 109.70(16) . .
O3 P1 O1 109.70(16) 16 .
P1 O1 Cu1 125.16(7) . 10_565
P1 O1 Cu1 125.16(7) . 9_665
Cu1 O1 Cu1 107.14(13) 10_565 9_665
P1 O2 Cu1 125.69(13) . .
P1 O2 Sr1 128.95(11) . .
Cu1 O2 Sr1 105.05(9) . .
O3 O3 P1 76.09(10) 16 .
O3 O3 Cu2 78.92(8) 16 .
P1 O3 Cu2 122.48(19) . .
O4B Sr1 O4B 45.7(2) 3_565 15_575
O4B Sr1 O4B 83.3(2) 3_565 13_655
O4B Sr1 O4B 100.7(2) 15_575 13_655
O4B Sr1 O4B 100.7(2) 3_565 .
O4B Sr1 O4B 83.3(2) 15_575 .
O4B Sr1 O4B 45.7(2) 13_655 .
O4B Sr1 O2 117.76(13) 3_565 .
O4B Sr1 O2 163.07(12) 15_575 .
O4B Sr1 O2 77.77(12) 13_655 .
O4B Sr1 O2 106.20(11) . .
O4B Sr1 O2 163.07(12) 3_565 13_655
O4B Sr1 O2 117.76(13) 15_575 13_655
O4B Sr1 O2 106.20(11) 13_655 13_655
O4B Sr1 O2 77.77(12) . 13_655
O2 Sr1 O2 78.44(8) . 13_655
O4B Sr1 O2 77.77(12) 3_565 15_575
O4B Sr1 O2 106.20(11) 15_575 15_575
O4B Sr1 O2 117.76(13) 13_655 15_575
O4B Sr1 O2 163.07(12) . 15_575
O2 Sr1 O2 61.27(8) . 15_575
O2 Sr1 O2 108.60(10) 13_655 15_575
O4B Sr1 O2 106.20(11) 3_565 3_565
O4B Sr1 O2 77.77(12) 15_575 3_565
O4B Sr1 O2 163.07(12) 13_655 3_565
O4B Sr1 O2 117.76(13) . 3_565
O2 Sr1 O2 108.60(10) . 3_565
O2 Sr1 O2 61.27(8) 13_655 3_565
O2 Sr1 O2 78.44(8) 15_575 3_565
O4B Sr1 O4A 66.70(15) 3_565 .
O4B Sr1 O4A 100.95(15) 15_575 .
O4B Sr1 O4A 27.81(15) 13_655 .
O4B Sr1 O4A 72.60(17) . .
O2 Sr1 O4A 69.72(12) . .
O2 Sr1 O4A 127.37(11) 13_655 .
O2 Sr1 O4A 91.61(12) 15_575 .
O2 Sr1 O4A 169.04(11) 3_565 .
O4B Sr1 O4A 27.81(15) 3_565 15_575
O4B Sr1 O4A 72.60(17) 15_575 15_575
O4B Sr1 O4A 66.70(15) 13_655 15_575
O4B Sr1 O4A 100.95(15) . 15_575
O2 Sr1 O4A 91.61(12) . 15_575
O2 Sr1 O4A 169.04(11) 13_655 15_575
O2 Sr1 O4A 69.72(12) 15_575 15_575
O2 Sr1 O4A 127.37(11) 3_565 15_575
O4A Sr1 O4A 43.2(2) . 15_575
O4B Sr1 O4A 100.95(15) 3_565 13_655
O4B Sr1 O4A 66.70(15) 15_575 13_655
O4B Sr1 O4A 72.60(17) 13_655 13_655
O4B Sr1 O4A 27.81(15) . 13_655
O2 Sr1 O4A 127.37(11) . 13_655
O2 Sr1 O4A 69.72(12) 13_655 13_655
O2 Sr1 O4A 169.04(11) 15_575 13_655
O2 Sr1 O4A 91.61(12) 3_565 13_655
O4A Sr1 O4A 97.9(2) . 13_655
O4A Sr1 O4A 114.1(2) 15_575 13_655
O4B Sr1 O4A 72.60(17) 3_565 3_565
O4B Sr1 O4A 27.81(15) 15_575 3_565
O4B Sr1 O4A 100.95(15) 13_655 3_565
O4B Sr1 O4A 66.70(15) . 3_565
O2 Sr1 O4A 169.03(11) . 3_565
O2 Sr1 O4A 91.61(12) 13_655 3_565
O2 Sr1 O4A 127.37(11) 15_575 3_565
O2 Sr1 O4A 69.72(12) 3_565 3_565
O4A Sr1 O4A 114.1(2) . 3_565
O4A Sr1 O4A 97.9(2) 15_575 3_565
O4A Sr1 O4A 43.2(2) 13_655 3_565
O4B O4A Sr1 71.2(3) 13_655 .
O4B O4A H4A 70(3) 13_655 .
Sr1 O4A H4A 118.4(18) . .
O4B O4A H4B 158(5) 13_655 .
Sr1 O4A H4B 118.7(18) . .
H4A O4A H4B 115.4(18) . .
O4A O4B Sr1 81.0(3) 13_655 .
O4A O4B H4C 93(5) 13_655 .
Sr1 O4B H4C 122.3(19) . .
O4A O4B H4D 121(5) 13_655 .
Sr1 O4B H4D 121.1(19) . .
H4C O4B H4D 111.3(17) . .

loop_
_geom_bond_atom_site_label_1
_geom_bond_atom_site_label_2
_geom_bond_distance
_geom_bond_site_symmetry_2
Cu1 O2 1.938(2) .
Cu1 O2 1.938(2) 15_575
Cu1 O1 1.9609(16) 9_665
Cu1 O1 1.9609(16) 12_665
Cu1 Br1 2.8321(7) .
Cu1 Sr1 3.6660(6) .
Cu2 O3 1.946(3) 16
Cu2 O3 1.946(3) .
Cu2 O3 1.946(3) 13_655
Cu2 O3 1.946(3) 2
Cu2 O3 1.946(3) 14_665
Cu2 O3 1.946(3) 3
Cu2 O3 1.946(3) 15_565
Cu2 O3 1.946(3) 4
Cu2 Br2 2.9641(13) .
Br1 Cu1 2.8321(7) 2_655
Br1 Cu1 2.8321(7) 4_565
Br1 Cu1 2.8321(7) 3_665
P1 O2 1.535(2) 16
P1 O2 1.535(2) .
P1 O3 1.556(3) .
P1 O3 1.556(3) 16
P1 O1 1.560(3) .
O1 Cu1 1.9609(16) 10_565
O1 Cu1 1.9609(16) 9_665
O2 Sr1 2.649(2) .
O3 O3 0.748(6) 16
Sr1 O4B 2.587(5) 3_565
Sr1 O4B 2.587(5) 15_575
Sr1 O4B 2.587(5) 13_655
Sr1 O4B 2.587(5) .
Sr1 O2 2.649(2) 13_655
Sr1 O2 2.649(2) 15_575
Sr1 O2 2.649(2) 3_565
Sr1 O4A 2.700(4) .
Sr1 O4A 2.700(4) 15_575
Sr1 O4A 2.700(4) 13_655
Sr1 O4A 2.700(4) 3_565
O4A O4B 1.275(7) 13_655
O4A H4A 0.821(10) .
O4A H4B 0.821(10) .
O4B O4A 1.275(7) 13_655
O4B H4C 0.835(10) .
O4B H4D 0.835(10) .

loop_
_geom_hbond_atom_site_label_D
_geom_hbond_atom_site_label_H
_geom_hbond_atom_site_label_A
_geom_hbond_distance_DH
_geom_hbond_distance_HA
_geom_hbond_distance_DA
_geom_hbond_angle_DHA
_geom_hbond_site_symmetry_A
O4A H4A O3 0.821(10) 2.52(3) 3.024(6) 121(2) 16
O4A H4A O4A 0.821(10) 1.91(3) 2.561(9) 135(3) 16
O4A H4A O4B 0.821(10) 2.250(13) 3.048(7) 164(3) 4
O4A H4B Br2 0.821(10) 2.775(19) 3.496(5) 148(3) 9_666
O4B H4C O4A 0.835(10) 2.077(18) 2.871(7) 159(3) 10_566
O4B H4C O4B 0.835(10) 2.06(2) 2.858(10) 159(6) 6_456
O4B H4D Br2 0.835(10) 2.79(5) 3.432(5) 135(5) .
O4B H4D O3 0.835(10) 1.93(3) 2.494(6) 123(3) 2
O4B H4D O3 0.835(10) 2.26(4) 2.909(6) 135(5) 13_655
O4B H4D O4B 0.835(10) 2.48(6) 2.992(9) 121(5) 14_665
